data_2232488
loop_
_publ_author_name
'Wang, Zhiliang'
'Zhou, Xianju'

_publ_section_title
;
 Di-\m-benzoato-\k^3^<i>O</i>,<i>O</i>':<i>O</i>';\k^3^<i>O</i>:<i>O</i>,<i>O</i>'-bis[aquabis(benzoato-\k^2^<i>O</i>,<i>O</i>')(dimethylformamide-\k<i>O</i>)europium(III)]
;
_journal_coeditor_code VN2018
_journal_issue 11
_journal_name_full 'Acta Crystallographica Section E'
_journal_page_first m1579
_journal_page_last m1580
_journal_paper_doi 10.1107/S1600536811042735
_journal_volume 67
_journal_year 2011
_chemical_formula_iupac '[Eu2 (C7 H5 O2)6 (C3 H7 N O)2 (H2 O)2]'
_chemical_formula_moiety 'C48 H48 Eu2 N2 O16'
_chemical_formula_sum 'C48 H48 Eu2 N2 O16'
_chemical_formula_weight 1212.80
_chemical_name_systematic
;
Di-\m-benzoato-
\k^3^<i>O</i>,<i>O</i>':<i>O</i>';\k^3^<i>O</i>:<i>O</i>,<i>O</i>'-
bis[aquabis(benzoato-\k^2^<i>O</i>,<i>O</i>')(dimethylformamide-
\k<i>O</i>)europium(III)]
;
_space_group_IT_number 14
_symmetry_cell_setting monoclinic
_symmetry_space_group_name_Hall '-P 2ybc'
_symmetry_space_group_name_H-M 'P 1 21/c 1'
_atom_sites_solution_hydrogens geom
_atom_sites_solution_primary direct
_atom_sites_solution_secondary difmap
_audit_creation_method SHELXL97
_cell_angle_alpha 90.00
_cell_angle_beta 101.460(2)
_cell_angle_gamma 90.00
_cell_formula_units_Z 2
_cell_length_a 11.6395(2)
_cell_length_b 8.36920(10)
_cell_length_c 25.5235(4)
_cell_measurement_reflns_used 5244
_cell_measurement_temperature 291(2)
_cell_measurement_theta_max 67.4874
_cell_measurement_theta_min 3.5309
_cell_volume 2436.76(7)
_computing_cell_refinement 'CrysAlis PRO (Oxford Diffraction, 2010)'
_computing_data_collection 'CrysAlis PRO (Oxford Diffraction, 2010)'
_computing_data_reduction 'CrysAlis PRO (Oxford Diffraction, 2010)'
_computing_molecular_graphics 'DIAMOND (Brandenburg, 1999)'
_computing_publication_material 'SHELXL97 (Sheldrick, 2008)'
_computing_structure_refinement 'SHELXL97 (Sheldrick, 2008)'
_computing_structure_solution 'SHELXS97 (Sheldrick, 2008)'
_diffrn_ambient_temperature 291(2)
_diffrn_detector_area_resol_mean 15.9149
_diffrn_measured_fraction_theta_full 0.978
_diffrn_measured_fraction_theta_max 0.978
_diffrn_measurement_device_type 'Oxford Gemini S Ultra'
_diffrn_measurement_method \w
_diffrn_radiation_monochromator mirror
_diffrn_radiation_source 'Enhance Ultra (Cu) X-ray source'
_diffrn_radiation_type CuK\a
_diffrn_radiation_wavelength 1.54184
_diffrn_reflns_av_R_equivalents 0.0347
_diffrn_reflns_av_sigmaI/netI 0.0471
_diffrn_reflns_limit_h_max 9
_diffrn_reflns_limit_h_min -13
_diffrn_reflns_limit_k_max 5
_diffrn_reflns_limit_k_min -9
_diffrn_reflns_limit_l_max 30
_diffrn_reflns_limit_l_min -30
_diffrn_reflns_number 8782
_diffrn_reflns_theta_full 67.60
_diffrn_reflns_theta_max 67.60
_diffrn_reflns_theta_min 3.53
_exptl_absorpt_coefficient_mu 18.841
_exptl_absorpt_correction_T_max 0.0650
_exptl_absorpt_correction_T_min 0.0562
_exptl_absorpt_correction_type multi-scan
_exptl_absorpt_process_details '(CrysAlis PRO; Oxford Diffraction, 2010)'
_exptl_crystal_colour colourless
_exptl_crystal_density_diffrn 1.653
_exptl_crystal_density_method 'not measured'
_exptl_crystal_description block
_exptl_crystal_F_000 1208
_exptl_crystal_size_max 0.36
_exptl_crystal_size_mid 0.32
_exptl_crystal_size_min 0.32
_refine_diff_density_max 1.198
_refine_diff_density_min -1.916
_refine_ls_extinction_method none
_refine_ls_goodness_of_fit_ref 1.028
_refine_ls_hydrogen_treatment mixed
_refine_ls_matrix_type full
_refine_ls_number_parameters 315
_refine_ls_number_reflns 4294
_refine_ls_number_restraints 3
_refine_ls_restrained_S_all 1.028
_refine_ls_R_factor_all 0.0489
_refine_ls_R_factor_gt 0.0445
_refine_ls_shift/su_max 0.003
_refine_ls_shift/su_mean 0.000
_refine_ls_structure_factor_coef Fsqd
_refine_ls_weighting_details 'calc w = 1/[\s^2^(Fo^2^)+(0.0781P)^2^+0.0000P] where P=(Fo^2^+2Fc^2^)/3'
_refine_ls_weighting_scheme calc
_refine_ls_wR_factor_gt 0.1140
_refine_ls_wR_factor_ref 0.1200
_reflns_number_gt 3860
_reflns_number_total 4294
_reflns_threshold_expression I>2\s(I)
_cod_data_source_file vn2018.cif
_cod_data_source_block I
_cod_original_cell_volume 2436.76(6)
_cod_original_sg_symbol_H-M 'P 21/c'
_cod_database_code 2232488
_cod_database_fobs_code 2232488

loop_
_symmetry_equiv_pos_as_xyz
'x, y, z'
'-x, y+1/2, -z+1/2'
'-x, -y, -z'
'x, -y-1/2, z-1/2'

loop_
_atom_site_type_symbol
_atom_site_label
_atom_site_fract_x
_atom_site_fract_y
_atom_site_fract_z
_atom_site_U_iso_or_equiv
_atom_site_adp_type
_atom_site_calc_flag
_atom_site_refinement_flags
_atom_site_occupancy
_atom_site_symmetry_multiplicity
Eu Eu1 0.58936(2) 0.32204(3) 0.555114(10) 0.02985(13) Uani d . 1 1
O O1 0.7648(3) 0.4223(4) 0.62602(15) 0.0471(8) Uani d . 1 1
O O5 0.5539(3) 0.2337(5) 0.64080(14) 0.0455(8) Uani d . 1 1
O O8 0.7148(3) 0.0976(5) 0.55948(16) 0.0499(9) Uani d . 1 1
O O2 0.6119(3) 0.5789(4) 0.59914(14) 0.0426(8) Uani d . 1 1
O O7 0.5164(4) 0.2066(5) 0.46868(15) 0.0460(8) Uani d D 1 1
O O4 0.4078(3) 0.4576(4) 0.53174(15) 0.0450(8) Uani d . 1 1
O O6 0.4632(3) 0.0941(4) 0.57245(14) 0.0442(8) Uani d . 1 1
O O3 0.7419(3) 0.4010(5) 0.50855(15) 0.0530(10) Uani d . 1 1
C C1 0.7736(4) 0.6905(6) 0.65945(19) 0.0347(11) Uani d . 1 1
N N1 0.8798(4) -0.0405(6) 0.5577(2) 0.0521(11) Uani d . 1 1
C C8 0.7618(4) 0.5287(6) 0.42852(19) 0.0379(10) Uani d . 1 1
C C15 0.4233(4) 0.0286(6) 0.6587(2) 0.0414(11) Uani d . 1 1
C C14 0.6945(4) 0.4870(6) 0.47094(19) 0.0366(10) Uani d . 1 1
C C16 0.4494(5) 0.0601(8) 0.7132(2) 0.0546(14) Uani d . 1 1
H H16 0.5050 0.1374 0.7265 0.065 Uiso calc R 1 1
C C9 0.8819(5) 0.5075(8) 0.4393(2) 0.0503(14) Uani d . 1 1
H H9 0.9175 0.4610 0.4716 0.060 Uiso calc R 1 1
C C22 0.8222(5) 0.0822(7) 0.5720(3) 0.0530(13) Uani d . 1 1
H H22 0.8650 0.1618 0.5926 0.064 Uiso calc R 1 1
C C21 0.4839(4) 0.1220(6) 0.62194(19) 0.0378(10) Uani d . 1 1
C C20 0.3412(5) -0.0855(8) 0.6391(3) 0.0540(14) Uani d . 1 1
H H20 0.3239 -0.1083 0.6027 0.065 Uiso calc R 1 1
C C6 0.8917(6) 0.6821(7) 0.6827(3) 0.0544(16) Uani d . 1 1
H H6 0.9329 0.5878 0.6808 0.065 Uiso calc R 1 1
C C7 0.7149(4) 0.5550(6) 0.62677(18) 0.0366(10) Uani d . 1 1
C C10 0.9505(6) 0.5531(9) 0.4038(3) 0.0681(19) Uani d . 1 1
H H10 1.0315 0.5405 0.4122 0.082 Uiso calc R 1 1
C C19 0.2840(6) -0.1669(8) 0.6742(4) 0.070(2) Uani d . 1 1
H H19 0.2274 -0.2430 0.6611 0.084 Uiso calc R 1 1
C C18 0.3111(6) -0.1349(10) 0.7283(3) 0.070(2) Uani d . 1 1
H H18 0.2733 -0.1902 0.7516 0.084 Uiso calc R 1 1
C C13 0.7090(6) 0.5896(8) 0.3796(2) 0.0622(17) Uani d . 1 1
H H13 0.6281 0.6020 0.3713 0.075 Uiso calc R 1 1
C C17 0.3936(6) -0.0219(9) 0.7476(3) 0.0668(18) Uani d . 1 1
H H17 0.4120 -0.0005 0.7841 0.080 Uiso calc R 1 1
C C24 1.0054(6) -0.0566(11) 0.5768(4) 0.088(3) Uani d . 1 1
H H24B 1.0207 -0.1451 0.6011 0.132 Uiso calc R 1 1
H H24A 1.0358 0.0396 0.5949 0.132 Uiso calc R 1 1
H H24C 1.0428 -0.0750 0.5470 0.132 Uiso calc R 1 1
C C5 0.9487(7) 0.8130(9) 0.7088(3) 0.071(2) Uani d . 1 1
H H5 1.0283 0.8074 0.7237 0.085 Uiso calc R 1 1
C C4 0.8876(7) 0.9514(9) 0.7128(3) 0.077(2) Uani d . 1 1
H H4 0.9261 1.0399 0.7300 0.093 Uiso calc R 1 1
C C12 0.7762(8) 0.6330(10) 0.3423(3) 0.085(3) Uani d . 1 1
H H12 0.7403 0.6717 0.3089 0.102 Uiso calc R 1 1
C C23 0.8170(8) -0.1668(8) 0.5251(4) 0.078(2) Uani d . 1 1
H H23B 0.8175 -0.2616 0.5463 0.118 Uiso calc R 1 1
H H23A 0.8545 -0.1886 0.4956 0.118 Uiso calc R 1 1
H H23C 0.7376 -0.1339 0.5119 0.118 Uiso calc R 1 1
C C2 0.7126(6) 0.8298(7) 0.6634(3) 0.0581(16) Uani d . 1 1
H H2 0.6336 0.8371 0.6475 0.070 Uiso calc R 1 1
C C11 0.8975(8) 0.6176(10) 0.3556(3) 0.082(2) Uani d . 1 1
H H11 0.9431 0.6514 0.3317 0.098 Uiso calc R 1 1
C C3 0.7697(7) 0.9596(8) 0.6914(3) 0.078(2) Uani d . 1 1
H H3 0.7280 1.0519 0.6955 0.093 Uiso calc R 1 1
H H7B 0.527(8) 0.112(5) 0.458(4) 0.117 Uiso d D 1 1
H H7A 0.470(7) 0.253(10) 0.443(3) 0.117 Uiso d D 1 1

loop_
_atom_site_aniso_label
_atom_site_aniso_U_11
_atom_site_aniso_U_22
_atom_site_aniso_U_33
_atom_site_aniso_U_12
_atom_site_aniso_U_13
_atom_site_aniso_U_23
Eu1 0.03041(19) 0.0315(2) 0.02777(18) 0.00101(9) 0.00612(12) -0.00123(9)
O1 0.0428(19) 0.048(2) 0.048(2) 0.0050(16) 0.0030(15) -0.0044(17)
O5 0.050(2) 0.047(2) 0.0392(18) -0.0082(17) 0.0086(15) -0.0080(17)
O8 0.050(2) 0.042(2) 0.057(2) 0.0100(17) 0.0084(17) -0.0019(18)
O2 0.0427(18) 0.0357(19) 0.0443(18) 0.0032(14) -0.0039(14) -0.0070(15)
O7 0.061(2) 0.0381(19) 0.0350(18) 0.0043(18) -0.0003(16) -0.0049(15)
O4 0.0327(17) 0.053(2) 0.051(2) 0.0026(15) 0.0118(15) -0.0110(17)
O6 0.060(2) 0.0393(19) 0.0350(18) -0.0067(16) 0.0138(16) 0.0023(15)
O3 0.0423(19) 0.073(3) 0.046(2) 0.0038(19) 0.0142(16) 0.012(2)
C1 0.037(3) 0.040(3) 0.025(2) 0.0001(19) 0.0017(19) -0.0030(18)
N1 0.048(2) 0.048(3) 0.061(3) 0.009(2) 0.013(2) 0.002(2)
C8 0.037(2) 0.045(3) 0.035(2) 0.004(2) 0.0158(19) -0.004(2)
C15 0.039(3) 0.041(3) 0.046(3) 0.006(2) 0.012(2) 0.011(2)
C14 0.029(2) 0.044(3) 0.038(2) -0.003(2) 0.0085(19) -0.006(2)
C16 0.064(3) 0.062(4) 0.040(3) 0.000(3) 0.015(3) 0.006(3)
C9 0.038(3) 0.067(4) 0.049(3) -0.004(3) 0.016(2) -0.008(3)
C22 0.055(3) 0.044(3) 0.058(3) -0.001(3) 0.005(3) -0.001(3)
C21 0.040(3) 0.038(3) 0.036(2) 0.006(2) 0.010(2) 0.006(2)
C20 0.052(3) 0.058(4) 0.054(3) -0.005(3) 0.017(3) 0.004(3)
C6 0.049(3) 0.058(4) 0.049(3) 0.005(2) -0.010(3) -0.010(3)
C7 0.036(2) 0.044(3) 0.030(2) 0.004(2) 0.0063(18) -0.001(2)
C10 0.059(4) 0.078(5) 0.078(5) -0.005(3) 0.040(4) -0.005(4)
C19 0.056(4) 0.064(4) 0.093(6) -0.011(3) 0.022(4) 0.019(4)
C18 0.063(4) 0.080(5) 0.074(5) 0.010(4) 0.029(4) 0.032(4)
C13 0.069(4) 0.076(4) 0.046(3) 0.036(3) 0.022(3) 0.012(3)
C17 0.079(4) 0.079(5) 0.048(3) 0.008(4) 0.026(3) 0.018(3)
C24 0.061(4) 0.100(6) 0.101(6) 0.029(4) 0.011(4) 0.014(5)
C5 0.060(4) 0.078(5) 0.063(4) -0.008(3) -0.014(3) -0.008(3)
C4 0.093(5) 0.060(4) 0.062(4) -0.017(4) -0.026(4) -0.009(3)
C12 0.128(7) 0.085(5) 0.054(4) 0.053(5) 0.047(4) 0.025(4)
C23 0.083(5) 0.060(4) 0.095(6) 0.006(3) 0.024(5) -0.022(4)
C2 0.054(4) 0.059(4) 0.053(4) 0.008(3) -0.010(3) -0.013(3)
C11 0.107(6) 0.068(5) 0.091(6) 0.018(4) 0.072(5) 0.016(4)
C3 0.099(5) 0.051(4) 0.066(4) 0.012(4) -0.026(4) -0.027(3)

loop_
_atom_type_symbol
_atom_type_description
_atom_type_scat_dispersion_real
_atom_type_scat_dispersion_imag
_atom_type_scat_source
C C 0.0181 0.0091 'International Tables Vol C Tables 4.2.6.8 and 6.1.1.4'
H H 0.0000 0.0000 'International Tables Vol C Tables 4.2.6.8 and 6.1.1.4'
N N 0.0311 0.0180 'International Tables Vol C Tables 4.2.6.8 and 6.1.1.4'
O O 0.0492 0.0322 'International Tables Vol C Tables 4.2.6.8 and 6.1.1.4'
Eu Eu -8.9294 11.1857 'International Tables Vol C Tables 4.2.6.8 and 6.1.1.4'

loop_
_geom_angle_atom_site_label_1
_geom_angle_atom_site_label_2
_geom_angle_atom_site_label_3
_geom_angle_site_symmetry_1
_geom_angle_site_symmetry_3
_geom_angle
O8 Eu1 O4 . . 154.52(13)
O8 Eu1 O7 . . 80.01(13)
O4 Eu1 O7 . . 80.00(13)
O8 Eu1 O2 . . 132.46(13)
O4 Eu1 O2 . . 72.54(12)
O7 Eu1 O2 . . 140.39(13)
O8 Eu1 O3 . . 74.58(14)
O4 Eu1 O3 . . 116.81(13)
O7 Eu1 O3 . . 79.55(15)
O2 Eu1 O3 . . 87.86(14)
O8 Eu1 O5 . . 85.94(14)
O4 Eu1 O5 . . 94.03(13)
O7 Eu1 O5 . . 127.89(13)
O2 Eu1 O5 . . 82.75(13)
O3 Eu1 O5 . . 143.29(13)
O8 Eu1 O6 . . 76.39(14)
O4 Eu1 O6 . . 83.33(13)
O7 Eu1 O6 . . 75.10(13)
O2 Eu1 O6 . . 127.60(12)
O3 Eu1 O6 . . 144.16(14)
O5 Eu1 O6 . . 52.81(12)
O8 Eu1 O1 . . 80.26(13)
O4 Eu1 O1 . . 124.21(12)
O7 Eu1 O1 . . 149.22(13)
O2 Eu1 O1 . . 52.24(11)
O3 Eu1 O1 . . 72.56(13)
O5 Eu1 O1 . . 73.68(12)
O6 Eu1 O1 . . 122.27(12)
O8 Eu1 C21 . . 80.78(14)
O4 Eu1 C21 . . 87.89(13)
O7 Eu1 C21 . . 101.45(15)
O2 Eu1 C21 . . 105.40(14)
O3 Eu1 C21 . . 154.81(14)
O5 Eu1 C21 . . 26.48(14)
O6 Eu1 C21 . . 26.34(13)
O1 Eu1 C21 . . 98.42(13)
O8 Eu1 C7 . . 106.16(14)
O4 Eu1 C7 . . 98.69(13)
O7 Eu1 C7 . . 154.32(14)
O2 Eu1 C7 . . 26.30(12)
O3 Eu1 C7 . . 78.27(14)
O5 Eu1 C7 . . 77.76(13)
O6 Eu1 C7 . . 130.46(12)
O1 Eu1 C7 . . 25.97(12)
C21 Eu1 C7 . . 104.14(14)
O8 Eu1 O4 . 3_666 116.21(12)
O4 Eu1 O4 . 3_666 69.30(12)
O7 Eu1 O4 . 3_666 66.92(12)
O2 Eu1 O4 . 3_666 76.82(11)
O3 Eu1 O4 . 3_666 47.66(11)
O5 Eu1 O4 . 3_666 156.69(11)
O6 Eu1 O4 . 3_666 136.02(11)
O1 Eu1 O4 . 3_666 101.67(11)
C21 Eu1 O4 . 3_666 155.54(12)
C7 Eu1 O4 . 3_666 88.47(12)
O8 Eu1 C14 . . 93.62(13)
O4 Eu1 C14 . . 93.99(13)
O7 Eu1 C14 . . 69.44(14)
O2 Eu1 C14 . . 84.36(13)
O3 Eu1 C14 . . 23.22(13)
O5 Eu1 C14 . . 162.04(12)
O6 Eu1 C14 . . 144.35(12)
O1 Eu1 C14 . . 88.52(12)
C21 Eu1 C14 . . 170.15(14)
C7 Eu1 C14 . . 85.15(13)
O4 Eu1 C14 3_666 . 24.70(11)
C7 O1 Eu1 . . 89.7(3)
C21 O5 Eu1 . . 95.4(3)
C22 O8 Eu1 . . 132.7(4)
C7 O2 Eu1 . . 96.9(3)
Eu1 O7 H7B . . 128(6)
Eu1 O7 H7A . . 126(6)
H7B O7 H7A . . 106(5)
C14 O4 Eu1 3_666 . 166.2(3)
C14 O4 Eu1 3_666 3_666 83.0(3)
Eu1 O4 Eu1 . 3_666 110.70(12)
C21 O6 Eu1 . . 92.0(3)
C14 O3 Eu1 . . 106.4(3)
C2 C1 C6 . . 119.4(5)
C2 C1 C7 . . 119.9(5)
C6 C1 C7 . . 120.5(5)
C22 N1 C23 . . 120.1(5)
C22 N1 C24 . . 120.9(6)
C23 N1 C24 . . 118.9(6)
C13 C8 C9 . . 118.7(5)
C13 C8 C14 . . 122.6(5)
C9 C8 C14 . . 118.6(5)
C20 C15 C16 . . 119.7(5)
C20 C15 C21 . . 120.9(5)
C16 C15 C21 . . 119.4(5)
O3 C14 O4 . 3_666 121.6(4)
O3 C14 C8 . . 118.7(4)
O4 C14 C8 3_666 . 119.8(4)
O3 C14 Eu1 . . 50.3(2)
O4 C14 Eu1 3_666 . 72.3(3)
C8 C14 Eu1 . . 165.4(3)
C17 C16 C15 . . 120.5(6)
C17 C16 H16 . . 119.7
C15 C16 H16 . . 119.7
C10 C9 C8 . . 121.9(6)
C10 C9 H9 . . 119.0
C8 C9 H9 . . 119.0
O8 C22 N1 . . 123.7(6)
O8 C22 H22 . . 118.2
N1 C22 H22 . . 118.2
O6 C21 O5 . . 119.8(4)
O6 C21 C15 . . 120.7(5)
O5 C21 C15 . . 119.5(4)
O6 C21 Eu1 . . 61.7(3)
O5 C21 Eu1 . . 58.1(2)
C15 C21 Eu1 . . 175.2(4)
C15 C20 C19 . . 119.5(6)
C15 C20 H20 . . 120.3
C19 C20 H20 . . 120.3
C5 C6 C1 . . 120.5(6)
C5 C6 H6 . . 119.8
C1 C6 H6 . . 119.8
O1 C7 O2 . . 121.0(5)
O1 C7 C1 . . 121.3(4)
O2 C7 C1 . . 117.7(4)
O1 C7 Eu1 . . 64.3(3)
O2 C7 Eu1 . . 56.8(2)
C1 C7 Eu1 . . 173.3(3)
C11 C10 C9 . . 118.9(7)
C11 C10 H10 . . 120.5
C9 C10 H10 . . 120.5
C18 C19 C20 . . 120.3(7)
C18 C19 H19 . . 119.9
C20 C19 H19 . . 119.9
C17 C18 C19 . . 119.9(6)
C17 C18 H18 . . 120.0
C19 C18 H18 . . 120.0
C8 C13 C12 . . 120.5(6)
C8 C13 H13 . . 119.8
C12 C13 H13 . . 119.8
C18 C17 C16 . . 120.1(7)
C18 C17 H17 . . 119.9
C16 C17 H17 . . 119.9
N1 C24 H24B . . 109.5
N1 C24 H24A . . 109.5
H24B C24 H24A . . 109.5
N1 C24 H24C . . 109.5
H24B C24 H24C . . 109.5
H24A C24 H24C . . 109.5
C4 C5 C6 . . 119.9(7)
C4 C5 H5 . . 120.1
C6 C5 H5 . . 120.1
C5 C4 C3 . . 120.2(6)
C5 C4 H4 . . 119.9
C3 C4 H4 . . 119.9
C11 C12 C13 . . 119.2(7)
C11 C12 H12 . . 120.4
C13 C12 H12 . . 120.4
N1 C23 H23B . . 109.5
N1 C23 H23A . . 109.5
H23B C23 H23A . . 109.5
N1 C23 H23C . . 109.5
H23B C23 H23C . . 109.5
H23A C23 H23C . . 109.5
C1 C2 C3 . . 119.8(6)
C1 C2 H2 . . 120.1
C3 C2 H2 . . 120.1
C10 C11 C12 . . 120.7(6)
C10 C11 H11 . . 119.7
C12 C11 H11 . . 119.7
C4 C3 C2 . . 120.1(7)
C4 C3 H3 . . 119.9
C2 C3 H3 . . 119.9

loop_
_geom_bond_atom_site_label_1
_geom_bond_atom_site_label_2
_geom_bond_site_symmetry_2
_geom_bond_distance
_geom_bond_publ_flag
Eu1 O8 . 2.368(4) y
Eu1 O4 . 2.368(3) y
Eu1 O7 . 2.404(4) y
Eu1 O2 . 2.416(3) y
Eu1 O3 . 2.416(3) y
Eu1 O5 . 2.420(4) y
Eu1 O6 . 2.500(3) y
Eu1 O1 . 2.584(4) y
Eu1 C21 . 2.837(5) ?
Eu1 C7 . 2.867(5) ?
Eu1 O4 3_666 2.889(4) y
Eu1 C14 . 3.011(5) ?
O1 C7 . 1.255(6) ?
O5 C21 . 1.271(6) ?
O8 C22 . 1.235(7) ?
O2 C7 . 1.280(6) ?
O7 H7B . 0.86(2) ?
O7 H7A . 0.86(2) ?
O4 C14 3_666 1.267(5) ?
O4 Eu1 3_666 2.889(4) ?
O6 C21 . 1.260(6) ?
O3 C14 . 1.238(6) ?
C1 C2 . 1.379(8) ?
C1 C6 . 1.388(8) ?
C1 C7 . 1.490(7) ?
N1 C22 . 1.316(7) ?
N1 C23 . 1.450(9) ?
N1 C24 . 1.453(8) ?
C8 C13 . 1.376(8) ?
C8 C9 . 1.382(7) ?
C8 C14 . 1.498(6) ?
C15 C20 . 1.373(8) ?
C15 C16 . 1.388(8) ?
C15 C21 . 1.501(7) ?
C14 O4 3_666 1.267(5) ?
C16 C17 . 1.374(8) ?
C16 H16 . 0.9300 ?
C9 C10 . 1.377(8) ?
C9 H9 . 0.9300 ?
C22 H22 . 0.9300 ?
C20 C19 . 1.395(9) ?
C20 H20 . 0.9300 ?
C6 C5 . 1.380(10) ?
C6 H6 . 0.9300 ?
C10 C11 . 1.371(11) ?
C10 H10 . 0.9300 ?
C19 C18 . 1.380(12) ?
C19 H19 . 0.9300 ?
C18 C17 . 1.368(11) ?
C18 H18 . 0.9300 ?
C13 C12 . 1.394(9) ?
C13 H13 . 0.9300 ?
C17 H17 . 0.9300 ?
C24 H24B . 0.9600 ?
C24 H24A . 0.9600 ?
C24 H24C . 0.9600 ?
C5 C4 . 1.373(10) ?
C5 H5 . 0.9300 ?
C4 C3 . 1.374(10) ?
C4 H4 . 0.9300 ?
C12 C11 . 1.392(12) ?
C12 H12 . 0.9300 ?
C23 H23B . 0.9600 ?
C23 H23A . 0.9600 ?
C23 H23C . 0.9600 ?
C2 C3 . 1.393(9) ?
C2 H2 . 0.9300 ?
C11 H11 . 0.9300 ?
C3 H3 . 0.9300 ?

loop_
_geom_hbond_atom_site_label_D
_geom_hbond_atom_site_label_H
_geom_hbond_atom_site_label_A
_geom_hbond_site_symmetry_A
_geom_hbond_distance_DH
_geom_hbond_distance_HA
_geom_hbond_distance_DA
_geom_hbond_angle_DHA
O7 H7B O6 3_656 0.86(2) 1.90(2) 2.756(5) 174(9)
O7 H7A O2 3_666 0.86(2) 1.90(4) 2.724(5) 159(9)

loop_
_geom_torsion_atom_site_label_1
_geom_torsion_atom_site_label_2
_geom_torsion_atom_site_label_3
_geom_torsion_atom_site_label_4
_geom_torsion_site_symmetry_1
_geom_torsion_site_symmetry_4
_geom_torsion
O8 Eu1 O1 C7 . . 175.9(3)
O4 Eu1 O1 C7 . . -11.9(3)
O7 Eu1 O1 C7 . . 125.1(3)
O2 Eu1 O1 C7 . . -2.1(3)
O3 Eu1 O1 C7 . . 99.1(3)
O5 Eu1 O1 C7 . . -95.5(3)
O6 Eu1 O1 C7 . . -117.1(3)
C21 Eu1 O1 C7 . . -105.1(3)
O4 Eu1 O1 C7 3_666 . 60.9(3)
C14 Eu1 O1 C7 . . 81.9(3)
O8 Eu1 O5 C21 . . -77.4(3)
O4 Eu1 O5 C21 . . 77.0(3)
O7 Eu1 O5 C21 . . -3.4(4)
O2 Eu1 O5 C21 . . 148.8(3)
O3 Eu1 O5 C21 . . -134.7(3)
O6 Eu1 O5 C21 . . -1.4(3)
O1 Eu1 O5 C21 . . -158.4(3)
C7 Eu1 O5 C21 . . 175.1(3)
O4 Eu1 O5 C21 3_666 . 120.0(3)
C14 Eu1 O5 C21 . . -166.6(4)
O4 Eu1 O8 C22 . . 169.1(5)
O7 Eu1 O8 C22 . . 130.3(5)
O2 Eu1 O8 C22 . . -23.8(6)
O3 Eu1 O8 C22 . . 48.5(5)
O5 Eu1 O8 C22 . . -100.1(5)
O6 Eu1 O8 C22 . . -152.8(5)
O1 Eu1 O8 C22 . . -26.0(5)
C21 Eu1 O8 C22 . . -126.2(5)
C7 Eu1 O8 C22 . . -24.1(5)
O4 Eu1 O8 C22 3_666 . 72.3(5)
C14 Eu1 O8 C22 . . 61.9(5)
O8 Eu1 O2 C7 . . -0.7(4)
O4 Eu1 O2 C7 . . 173.6(3)
O7 Eu1 O2 C7 . . -138.2(3)
O3 Eu1 O2 C7 . . -67.4(3)
O5 Eu1 O2 C7 . . 77.0(3)
O6 Eu1 O2 C7 . . 106.9(3)
O1 Eu1 O2 C7 . . 2.1(3)
C21 Eu1 O2 C7 . . 90.8(3)
O4 Eu1 O2 C7 3_666 . -114.3(3)
C14 Eu1 O2 C7 . . -90.5(3)
O8 Eu1 O4 C14 . 3_666 78.9(14)
O7 Eu1 O4 C14 . 3_666 117.7(14)
O2 Eu1 O4 C14 . 3_666 -91.2(14)
O3 Eu1 O4 C14 . 3_666 -169.5(14)
O5 Eu1 O4 C14 . 3_666 -10.1(14)
O6 Eu1 O4 C14 . 3_666 41.7(14)
O1 Eu1 O4 C14 . 3_666 -83.1(14)
C21 Eu1 O4 C14 . 3_666 15.6(14)
C7 Eu1 O4 C14 . 3_666 -88.3(14)
O4 Eu1 O4 C14 3_666 3_666 -173.4(15)
C14 Eu1 O4 C14 . 3_666 -174.0(13)
O8 Eu1 O4 Eu1 . 3_666 -107.7(3)
O7 Eu1 O4 Eu1 . 3_666 -68.97(14)
O2 Eu1 O4 Eu1 . 3_666 82.15(14)
O3 Eu1 O4 Eu1 . 3_666 3.84(19)
O5 Eu1 O4 Eu1 . 3_666 163.24(13)
O6 Eu1 O4 Eu1 . 3_666 -144.95(14)
O1 Eu1 O4 Eu1 . 3_666 90.26(16)
C21 Eu1 O4 Eu1 . 3_666 -170.98(15)
C7 Eu1 O4 Eu1 . 3_666 85.03(14)
O4 Eu1 O4 Eu1 3_666 3_666 0.0
C14 Eu1 O4 Eu1 . 3_666 -0.67(15)
O8 Eu1 O6 C21 . . 96.7(3)
O4 Eu1 O6 C21 . . -98.8(3)
O7 Eu1 O6 C21 . . 179.8(3)
O2 Eu1 O6 C21 . . -36.9(3)
O3 Eu1 O6 C21 . . 133.4(3)
O5 Eu1 O6 C21 . . 1.5(3)
O1 Eu1 O6 C21 . . 27.8(3)
C7 Eu1 O6 C21 . . -3.0(4)
O4 Eu1 O6 C21 3_666 . -149.5(3)
C14 Eu1 O6 C21 . . 173.7(3)
O8 Eu1 O3 C14 . . 144.0(4)
O4 Eu1 O3 C14 . . -11.5(4)
O7 Eu1 O3 C14 . . 61.6(4)
O2 Eu1 O3 C14 . . -80.7(4)
O5 Eu1 O3 C14 . . -155.5(3)
O6 Eu1 O3 C14 . . 107.0(4)
O1 Eu1 O3 C14 . . -131.6(4)
C21 Eu1 O3 C14 . . 156.3(3)
C7 Eu1 O3 C14 . . -105.4(4)
O4 Eu1 O3 C14 3_666 . -6.6(3)
Eu1 O3 C14 O4 . 3_666 13.2(6)
Eu1 O3 C14 C8 . . -168.3(4)
C13 C8 C14 O3 . . 164.0(6)
C9 C8 C14 O3 . . -17.0(8)
C13 C8 C14 O4 . 3_666 -17.4(8)
C9 C8 C14 O4 . 3_666 161.5(5)
C13 C8 C14 Eu1 . . 125.8(12)
C9 C8 C14 Eu1 . . -55.2(15)
O8 Eu1 C14 O3 . . -34.6(4)
O4 Eu1 C14 O3 . . 169.7(4)
O7 Eu1 C14 O3 . . -112.5(4)
O2 Eu1 C14 O3 . . 97.8(4)
O5 Eu1 C14 O3 . . 53.4(6)
O6 Eu1 C14 O3 . . -106.1(4)
O1 Eu1 C14 O3 . . 45.6(4)
C7 Eu1 C14 O3 . . 71.3(4)
O4 Eu1 C14 O3 3_666 . 168.3(5)
O8 Eu1 C14 O4 . 3_666 157.2(3)
O4 Eu1 C14 O4 . 3_666 1.5(3)
O7 Eu1 C14 O4 . 3_666 79.3(3)
O2 Eu1 C14 O4 . 3_666 -70.5(3)
O3 Eu1 C14 O4 . 3_666 -168.3(5)
O5 Eu1 C14 O4 . 3_666 -114.8(4)
O6 Eu1 C14 O4 . 3_666 85.6(3)
O1 Eu1 C14 O4 . 3_666 -122.7(3)
C7 Eu1 C14 O4 . 3_666 -96.9(3)
O8 Eu1 C14 C8 . . 10.2(13)
O4 Eu1 C14 C8 . . -145.4(13)
O7 Eu1 C14 C8 . . -67.7(13)
O2 Eu1 C14 C8 . . 142.6(13)
O3 Eu1 C14 C8 . . 44.8(12)
O5 Eu1 C14 C8 . . 98.2(13)
O6 Eu1 C14 C8 . . -61.3(13)
O1 Eu1 C14 C8 . . 90.4(13)
C7 Eu1 C14 C8 . . 116.2(13)
O4 Eu1 C14 C8 3_666 . -146.9(14)
C20 C15 C16 C17 . . 0.0(9)
C21 C15 C16 C17 . . 178.9(5)
C13 C8 C9 C10 . . 3.4(10)
C14 C8 C9 C10 . . -175.5(6)
Eu1 O8 C22 N1 . . -159.4(4)
C23 N1 C22 O8 . . 0.5(10)
C24 N1 C22 O8 . . -175.8(6)
Eu1 O6 C21 O5 . . -2.5(5)
Eu1 O6 C21 C15 . . 175.2(4)
Eu1 O5 C21 O6 . . 2.6(5)
Eu1 O5 C21 C15 . . -175.1(4)
C20 C15 C21 O6 . . -2.2(8)
C16 C15 C21 O6 . . 179.0(5)
C20 C15 C21 O5 . . 175.5(5)
C16 C15 C21 O5 . . -3.3(8)
O8 Eu1 C21 O6 . . -77.9(3)
O4 Eu1 C21 O6 . . 79.2(3)
O7 Eu1 C21 O6 . . -0.2(3)
O2 Eu1 C21 O6 . . 150.4(3)
O3 Eu1 C21 O6 . . -89.9(4)
O5 Eu1 C21 O6 . . -177.4(5)
O1 Eu1 C21 O6 . . -156.5(3)
C7 Eu1 C21 O6 . . 177.6(3)
O4 Eu1 C21 O6 3_666 . 58.5(5)
O8 Eu1 C21 O5 . . 99.5(3)
O4 Eu1 C21 O5 . . -103.4(3)
O7 Eu1 C21 O5 . . 177.2(3)
O2 Eu1 C21 O5 . . -32.2(3)
O3 Eu1 C21 O5 . . 87.5(5)
O6 Eu1 C21 O5 . . 177.4(5)
O1 Eu1 C21 O5 . . 20.9(3)
C7 Eu1 C21 O5 . . -5.0(3)
O4 Eu1 C21 O5 3_666 . -124.1(3)
C16 C15 C20 C19 . . 0.7(9)
C21 C15 C20 C19 . . -178.1(5)
C2 C1 C6 C5 . . -1.3(11)
C7 C1 C6 C5 . . 174.0(7)
Eu1 O1 C7 O2 . . 3.6(5)
Eu1 O1 C7 C1 . . -175.9(4)
Eu1 O2 C7 O1 . . -3.9(5)
Eu1 O2 C7 C1 . . 175.7(4)
C2 C1 C7 O1 . . -173.9(5)
C6 C1 C7 O1 . . 10.8(8)
C2 C1 C7 O2 . . 6.5(7)
C6 C1 C7 O2 . . -168.7(5)
O8 Eu1 C7 O1 . . -4.2(3)
O4 Eu1 C7 O1 . . 170.1(3)
O7 Eu1 C7 O1 . . -104.9(4)
O2 Eu1 C7 O1 . . 176.3(5)
O3 Eu1 C7 O1 . . -74.2(3)
O5 Eu1 C7 O1 . . 77.8(3)
O6 Eu1 C7 O1 . . 81.5(3)
C21 Eu1 C7 O1 . . 80.1(3)
O4 Eu1 C7 O1 3_666 . -121.1(3)
C14 Eu1 C7 O1 . . -96.6(3)
O8 Eu1 C7 O2 . . 179.5(3)
O4 Eu1 C7 O2 . . -6.2(3)
O7 Eu1 C7 O2 . . 78.8(4)
O3 Eu1 C7 O2 . . 109.5(3)
O5 Eu1 C7 O2 . . -98.5(3)
O6 Eu1 C7 O2 . . -94.8(3)
O1 Eu1 C7 O2 . . -176.3(5)
C21 Eu1 C7 O2 . . -96.2(3)
O4 Eu1 C7 O2 3_666 . 62.6(3)
C14 Eu1 C7 O2 . . 87.1(3)
C8 C9 C10 C11 . . -1.8(11)
C15 C20 C19 C18 . . -1.1(10)
C20 C19 C18 C17 . . 0.6(11)
C9 C8 C13 C12 . . -1.7(10)
C14 C8 C13 C12 . . 177.2(6)
C19 C18 C17 C16 . . 0.2(11)
C15 C16 C17 C18 . . -0.5(10)
C1 C6 C5 C4 . . 1.4(13)
C6 C5 C4 C3 . . 0.7(14)
C8 C13 C12 C11 . . -1.6(12)
C6 C1 C2 C3 . . -0.9(10)
C7 C1 C2 C3 . . -176.2(6)
C9 C10 C11 C12 . . -1.6(12)
C13 C12 C11 C10 . . 3.3(13)
C5 C4 C3 C2 . . -2.9(13)
C1 C2 C3 C4 . . 3.0(12)
